data_4078210
loop_
_publ_author_name
'Cui, Fengjuan'
'Yang, Peiju'
'Huang, Xiaojuan'
'Yang, Xiao-Juan'
'Wu, Biao'

_publ_section_title
;
 Homometallic Silver(I) Complexes of a Heterotopic NHC-Bridged
 Bis-Bipyridine Ligand
;
_journal_issue 9
_journal_name_full Organometallics
_journal_page_first 3512
_journal_paper_doi 10.1021/om201226s
_journal_volume 31
_journal_year 2012
_chemical_formula_sum 'C50 H40 Ag Br N12 O'
_chemical_formula_weight 1012.72
_chemical_name_systematic
; 
 ? 
;
_space_group_IT_number 15
_symmetry_cell_setting monoclinic
_symmetry_space_group_name_Hall '-C 2yc'
_symmetry_space_group_name_H-M 'C 1 2/c 1'
_atom_sites_solution_hydrogens geom
_atom_sites_solution_primary direct
_atom_sites_solution_secondary difmap
_audit_creation_method SHELXL-97
_cell_angle_alpha 90.00
_cell_angle_beta 95.050(5)
_cell_angle_gamma 90.00
_cell_formula_units_Z 4
_cell_length_a 16.333(6)
_cell_length_b 17.115(7)
_cell_length_c 16.180(6)
_cell_measurement_reflns_used 5337
_cell_measurement_temperature 153(2)
_cell_measurement_theta_max 24.76
_cell_measurement_theta_min 2.38
_cell_volume 4505(3)
_computing_cell_refinement 'Bruker SAINT'
_computing_data_collection 'Bruker APEX2'
_computing_data_reduction 'Bruker SAINT'
_computing_structure_refinement 'SHELXL-97 (Sheldrick, 2008)'
_computing_structure_solution 'SHELXS-97 (Sheldrick, 2008)'
_diffrn_ambient_temperature 153(2)
_diffrn_measured_fraction_theta_full 0.997
_diffrn_measured_fraction_theta_max 0.997
_diffrn_measurement_device_type 'Bruker APEX-II CCD'
_diffrn_measurement_method '\f and \w scans'
_diffrn_radiation_monochromator graphite
_diffrn_radiation_source 'fine-focus sealed tube'
_diffrn_radiation_type MoK\a
_diffrn_radiation_wavelength 0.71073
_diffrn_reflns_av_R_equivalents 0.0258
_diffrn_reflns_av_sigmaI/netI 0.0257
_diffrn_reflns_limit_h_max 19
_diffrn_reflns_limit_h_min -19
_diffrn_reflns_limit_k_max 20
_diffrn_reflns_limit_k_min -20
_diffrn_reflns_limit_l_max 19
_diffrn_reflns_limit_l_min -18
_diffrn_reflns_number 14685
_diffrn_reflns_theta_full 25.10
_diffrn_reflns_theta_max 25.10
_diffrn_reflns_theta_min 1.73
_exptl_absorpt_coefficient_mu 1.387
_exptl_absorpt_correction_T_max 0.8189
_exptl_absorpt_correction_T_min 0.7688
_exptl_absorpt_correction_type multi-scan
_exptl_absorpt_process_details SADABS
_exptl_crystal_colour colorless
_exptl_crystal_density_diffrn 1.493
_exptl_crystal_density_method 'not measured'
_exptl_crystal_description block
_exptl_crystal_F_000 2056
_exptl_crystal_size_max 0.20
_exptl_crystal_size_mid 0.15
_exptl_crystal_size_min 0.15
_platon_squeeze_details
;
;
_refine_diff_density_max 0.843
_refine_diff_density_min -1.034
_refine_diff_density_rms 0.141
_refine_ls_extinction_method none
_refine_ls_goodness_of_fit_ref 1.096
_refine_ls_hydrogen_treatment constr
_refine_ls_matrix_type full
_refine_ls_number_parameters 301
_refine_ls_number_reflns 4000
_refine_ls_number_restraints 0
_refine_ls_restrained_S_all 1.096
_refine_ls_R_factor_all 0.0789
_refine_ls_R_factor_gt 0.0692
_refine_ls_shift/su_max 0.000
_refine_ls_shift/su_mean 0.000
_refine_ls_structure_factor_coef Fsqd
_refine_ls_weighting_details 'calc w=1/[\s^2^(Fo^2^)+(0.1669P)^2^+15.9877P] where P=(Fo^2^+2Fc^2^)/3'
_refine_ls_weighting_scheme calc
_refine_ls_wR_factor_gt 0.2424
_refine_ls_wR_factor_ref 0.2536
_reflns_number_gt 3273
_reflns_number_total 4000
_reflns_threshold_expression >2sigma(I)
_cod_data_source_file om201226s_si_002.cif
_cod_data_source_block L2AgBr
_cod_depositor_comments
;
The following automatic conversions were performed:

'_symmetry_cell_setting' value 'Monoclinic' changed to 'monoclinic'
according to /home/saulius/struct/CIF-dictionaries/cif_core.dic
dictionary named 'cif_core.dic' version 2.4.1 from
2010-06-29.

'_exptl_absorpt_correction_type' value 'Multi-scan'
changed to 'multi-scan' according to
/home/saulius/struct/CIF-dictionaries/cif_core.dic dictionary named
'cif_core.dic' version 2.4.1 from 2010-06-29.

Automatic conversion script
Id: cif_fix_values 1715 2011-07-08 13:25:40Z adriana 
;
_cod_original_cell_volume 4506(3)
_cod_original_sg_symbol_H-M C2/c
_cod_database_code 4078210

loop_
_symmetry_equiv_pos_as_xyz
'x, y, z'
'-x, y, -z+1/2'
'x+1/2, y+1/2, z'
'-x+1/2, y+1/2, -z+1/2'
'-x, -y, -z'
'x, -y, z-1/2'
'-x+1/2, -y+1/2, -z'
'x+1/2, -y+1/2, z-1/2'

loop_
_atom_site_label
_atom_site_type_symbol
_atom_site_fract_x
_atom_site_fract_y
_atom_site_fract_z
_atom_site_U_iso_or_equiv
_atom_site_adp_type
_atom_site_occupancy
_atom_site_symmetry_multiplicity
_atom_site_calc_flag
_atom_site_refinement_flags
_atom_site_disorder_group
Ag Ag 0.2500 0.2500 0.5000 0.0476(3) Uani 1 2 d S .
Br Br -0.2368(4) 0.2673(2) 0.4815(3) 0.083(2) Uani 0.25 1 d P 1
BrA Br -0.2500 0.2500 0.5000 0.412(13) Uiso 0.50 2 d SP 2
O O 0.0000 0.446(5) 0.7500 1.17(16) Uani 1 2 d S .
N1 N 0.6842(4) 0.0909(4) 0.5799(4) 0.0691(16) Uani 1 1 d . .
N2 N 0.4787(3) 0.0767(3) 0.6408(4) 0.0623(14) Uani 1 1 d . .
N3 N 0.2747(3) 0.2206(3) 0.6880(3) 0.0528(12) Uani 1 1 d . .
N4 N 0.1597(3) 0.1737(3) 0.6419(4) 0.0562(14) Uani 1 1 d . .
N5 N -0.0360(4) 0.3335(5) 0.6503(5) 0.090(2) Uani 1 1 d . .
N6 N -0.2592(3) 0.3420(3) 0.6114(4) 0.0591(14) Uani 1 1 d . .
C1 C 0.7459(5) 0.0420(5) 0.5577(6) 0.079(2) Uani 1 1 d . .
H1 H 0.7991 0.0633 0.5542 0.095 Uiso 1 1 calc R .
C2 C 0.7343(6) -0.0336(6) 0.5410(6) 0.093(3) Uani 1 1 d . .
H2 H 0.7787 -0.0657 0.5276 0.111 Uiso 1 1 calc R .
C3 C 0.6558(7) -0.0649(5) 0.5435(7) 0.098(3) Uani 1 1 d . .
H3 H 0.6457 -0.1178 0.5279 0.118 Uiso 1 1 calc R .
C4 C 0.5950(5) -0.0212(4) 0.5676(5) 0.069(2) Uani 1 1 d . .
H4 H 0.5422 -0.0431 0.5723 0.083 Uiso 1 1 calc R .
C5 C 0.6098(4) 0.0574(4) 0.5859(4) 0.0517(14) Uani 1 1 d . .
C6 C 0.5438(3) 0.1094(3) 0.6119(4) 0.0453(13) Uani 1 1 d . .
C7 C 0.5509(4) 0.1893(4) 0.6028(4) 0.0553(15) Uani 1 1 d . .
H7 H 0.5976 0.2115 0.5807 0.066 Uiso 1 1 calc R .
C8 C 0.4879(5) 0.2361(4) 0.6270(6) 0.0635(19) Uani 1 1 d . .
H8 H 0.4908 0.2911 0.6204 0.076 Uiso 1 1 calc R .
C9 C 0.4213(3) 0.2032(3) 0.6604(4) 0.0468(13) Uani 1 1 d . .
C10 C 0.4188(4) 0.1244(4) 0.6633(5) 0.0596(17) Uani 1 1 d . .
H10 H 0.3714 0.1008 0.6827 0.072 Uiso 1 1 calc R .
C11 C 0.3560(4) 0.2561(3) 0.6920(5) 0.0528(16) Uani 1 1 d . .
H11A H 0.3729 0.2705 0.7503 0.063 Uiso 1 1 calc R .
H11B H 0.3528 0.3048 0.6588 0.063 Uiso 1 1 calc R .
C12 C 0.2407(5) 0.1872(4) 0.7558(5) 0.0668(19) Uani 1 1 d . .
H12 H 0.2640 0.1847 0.8117 0.080 Uiso 1 1 calc R .
C13 C 0.1652(4) 0.1587(4) 0.7233(5) 0.0617(17) Uani 1 1 d . .
H13 H 0.1251 0.1335 0.7531 0.074 Uiso 1 1 calc R .
C14 C 0.2247(3) 0.2123(4) 0.6166(4) 0.0491(14) Uani 1 1 d . .
C15 C 0.0848(4) 0.1565(4) 0.5862(6) 0.0647(19) Uani 1 1 d . .
H15A H 0.0666 0.1024 0.5962 0.078 Uiso 1 1 calc R .
H15B H 0.0981 0.1600 0.5278 0.078 Uiso 1 1 calc R .
C16 C 0.0154(4) 0.2125(4) 0.5997(5) 0.0598(17) Uani 1 1 d . .
C17 C -0.0649(4) 0.1935(4) 0.5718(4) 0.0575(16) Uani 1 1 d . .
H17 H -0.0752 0.1456 0.5431 0.069 Uiso 1 1 calc R .
C18 C -0.1291(4) 0.2410(4) 0.5842(5) 0.0520(16) Uani 1 1 d . .
H18 H -0.1837 0.2262 0.5654 0.062 Uiso 1 1 calc R .
C19 C -0.1140(4) 0.3108(4) 0.6243(5) 0.0547(15) Uani 1 1 d . .
C20 C 0.0259(5) 0.2841(5) 0.6371(7) 0.087(3) Uani 1 1 d . .
H20 H 0.0803 0.3000 0.6549 0.104 Uiso 1 1 calc R .
C21 C -0.1842(3) 0.3616(3) 0.6432(4) 0.0422(12) Uani 1 1 d . .
C22 C -0.1715(4) 0.4233(4) 0.6976(6) 0.069(2) Uani 1 1 d . .
H22 H -0.1175 0.4365 0.7201 0.083 Uiso 1 1 calc R .
C23 C -0.2379(5) 0.4651(5) 0.7188(6) 0.077(2) Uani 1 1 d . .
H23 H -0.2308 0.5052 0.7594 0.093 Uiso 1 1 calc R .
C24 C -0.3148(4) 0.4490(4) 0.6813(5) 0.0601(17) Uani 1 1 d . .
H24 H -0.3609 0.4802 0.6917 0.072 Uiso 1 1 calc R .
C25 C -0.3227(4) 0.3860(4) 0.6280(5) 0.0623(18) Uani 1 1 d . .
H25 H -0.3756 0.3737 0.6022 0.075 Uiso 1 1 calc R .

loop_
_atom_site_aniso_label
_atom_site_aniso_U_11
_atom_site_aniso_U_22
_atom_site_aniso_U_33
_atom_site_aniso_U_23
_atom_site_aniso_U_13
_atom_site_aniso_U_12
Ag 0.0281(4) 0.0527(5) 0.0619(5) -0.0164(3) 0.0033(3) 0.0073(2)
Br 0.073(3) 0.060(3) 0.105(4) -0.056(3) -0.058(3) 0.041(2)
O 2.0(5) 0.41(9) 1.0(3) 0.000 -0.4(3) 0.000
N1 0.057(4) 0.065(4) 0.090(4) 0.002(3) 0.031(3) 0.009(3)
N2 0.052(3) 0.053(3) 0.083(4) -0.005(3) 0.016(3) -0.002(2)
N3 0.043(3) 0.056(3) 0.060(3) -0.014(3) 0.008(2) 0.007(2)
N4 0.034(3) 0.053(3) 0.083(4) -0.017(3) 0.012(2) 0.007(2)
N5 0.040(3) 0.092(5) 0.136(7) -0.025(5) 0.007(4) 0.011(3)
N6 0.038(3) 0.059(3) 0.078(4) -0.012(3) -0.004(3) 0.011(2)
C1 0.065(5) 0.065(5) 0.116(7) 0.009(4) 0.051(5) 0.011(4)
C2 0.100(7) 0.093(7) 0.093(6) 0.012(5) 0.048(5) 0.047(6)
C3 0.112(8) 0.055(5) 0.124(8) -0.030(5) -0.011(6) 0.013(5)
C4 0.052(4) 0.054(4) 0.099(6) -0.003(4) -0.005(4) 0.008(3)
C5 0.041(3) 0.059(4) 0.056(4) 0.006(3) 0.005(3) 0.011(3)
C6 0.029(3) 0.054(3) 0.052(3) -0.007(3) -0.002(2) 0.003(2)
C7 0.045(3) 0.054(3) 0.068(4) 0.003(3) 0.011(3) 0.001(3)
C8 0.048(4) 0.060(4) 0.083(5) -0.015(3) 0.011(4) 0.000(3)
C9 0.037(3) 0.056(3) 0.046(3) -0.011(3) -0.006(2) 0.002(2)
C10 0.028(3) 0.060(4) 0.092(5) -0.006(3) 0.014(3) -0.005(3)
C11 0.042(4) 0.054(4) 0.061(4) -0.024(3) -0.001(3) 0.000(2)
C12 0.067(5) 0.061(4) 0.077(5) -0.004(3) 0.032(4) 0.005(3)
C13 0.051(4) 0.059(4) 0.078(5) -0.006(3) 0.025(3) 0.005(3)
C14 0.032(3) 0.048(3) 0.067(4) -0.015(3) 0.003(3) 0.008(2)
C15 0.032(3) 0.054(4) 0.108(6) -0.017(4) 0.007(3) 0.003(3)
C16 0.033(3) 0.061(4) 0.088(5) -0.009(4) 0.019(3) 0.005(3)
C17 0.044(3) 0.062(4) 0.067(4) -0.008(3) 0.011(3) 0.011(3)
C18 0.033(3) 0.068(4) 0.056(4) -0.004(3) 0.009(3) 0.009(3)
C19 0.042(3) 0.048(3) 0.077(4) -0.005(3) 0.020(3) 0.005(3)
C20 0.045(4) 0.069(5) 0.146(9) -0.038(5) 0.012(5) 0.011(4)
C21 0.026(3) 0.048(3) 0.053(3) -0.001(2) 0.008(2) 0.003(2)
C22 0.035(3) 0.052(4) 0.119(6) -0.027(4) 0.006(4) 0.002(3)
C23 0.060(4) 0.074(5) 0.097(6) -0.030(4) 0.005(4) 0.013(4)
C24 0.042(3) 0.047(3) 0.093(5) -0.002(3) 0.022(3) 0.005(3)
C25 0.034(3) 0.057(4) 0.096(5) -0.003(4) 0.004(3) 0.008(3)

loop_
_atom_type_symbol
_atom_type_description
_atom_type_scat_dispersion_real
_atom_type_scat_dispersion_imag
_atom_type_scat_source
C C 0.0033 0.0016 'International Tables Vol C Tables 4.2.6.8 and 6.1.1.4'
H H 0.0000 0.0000 'International Tables Vol C Tables 4.2.6.8 and 6.1.1.4'
N N 0.0061 0.0033 'International Tables Vol C Tables 4.2.6.8 and 6.1.1.4'
O O 0.0106 0.0060 'International Tables Vol C Tables 4.2.6.8 and 6.1.1.4'
Br Br -0.2901 2.4595 'International Tables Vol C Tables 4.2.6.8 and 6.1.1.4'
Ag Ag -0.8971 1.1015 'International Tables Vol C Tables 4.2.6.8 and 6.1.1.4'

loop_
_geom_angle_atom_site_label_1
_geom_angle_atom_site_label_2
_geom_angle_atom_site_label_3
_geom_angle
_geom_angle_site_symmetry_1
_geom_angle_site_symmetry_3
C14 Ag C14 179.999(1) 7_556 .
Br Br C18 78.2(6) 7_456 7_456
C5 N1 C1 116.1(6) . .
C6 N2 C10 117.7(6) . .
C14 N3 C12 112.0(6) . .
C14 N3 C11 123.9(6) . .
C12 N3 C11 124.1(6) . .
C13 N4 C14 114.1(6) . .
C13 N4 C15 122.7(6) . .
C14 N4 C15 122.9(6) . .
C20 N5 C19 117.8(7) . .
C21 N6 C25 119.2(6) . .
C2 C1 N1 123.2(8) . .
C1 C2 C3 118.9(7) . .
C4 C3 C2 120.3(8) . .
C3 C4 C5 119.1(8) . .
N1 C5 C4 122.2(6) . .
N1 C5 C6 116.4(6) . .
C4 C5 C6 121.4(6) . .
N2 C6 C7 122.3(5) . .
N2 C6 C5 118.1(5) . .
C7 C6 C5 119.5(6) . .
C6 C7 C8 118.1(6) . .
C9 C8 C7 120.4(7) . .
C10 C9 C8 116.7(6) . .
C10 C9 C11 123.9(6) . .
C8 C9 C11 119.4(6) . .
N2 C10 C9 124.7(6) . .
N3 C11 C9 113.6(5) . .
C13 C12 N3 104.4(7) . .
N4 C13 C12 106.6(6) . .
N4 C14 N3 102.9(6) . .
N4 C14 Ag 131.1(5) . .
N3 C14 Ag 126.0(5) . .
N4 C15 C16 112.0(6) . .
C20 C16 C17 115.5(6) . .
C20 C16 C15 124.3(6) . .
C17 C16 C15 120.2(6) . .
C18 C17 C16 122.2(7) . .
C17 C18 C19 118.8(6) . .
C17 C18 Br 126.8(5) . 7_456
C19 C18 Br 112.9(5) . 7_456
N5 C19 C18 121.3(6) . .
N5 C19 C21 119.1(6) . .
C18 C19 C21 119.6(6) . .
N5 C20 C16 124.3(7) . .
N6 C21 C22 121.5(5) . .
N6 C21 C19 118.2(5) . .
C22 C21 C19 120.1(5) . .
C23 C22 C21 118.8(6) . .
C22 C23 C24 120.0(7) . .
C23 C24 C25 117.7(6) . .
N6 C25 C24 122.5(6) . .

loop_
_geom_bond_atom_site_label_1
_geom_bond_atom_site_label_2
_geom_bond_distance
_geom_bond_site_symmetry_2
Ag C14 2.069(7) 7_556
Ag C14 2.069(7) .
Br Br 0.969(11) 7_456
Br C18 2.352(9) 7_456
BrA C18 2.303(7) 7_456
N1 C5 1.355(9) .
N1 C1 1.382(9) .
N2 C6 1.322(8) .
N2 C10 1.349(8) .
N3 C14 1.362(8) .
N3 C12 1.396(9) .
N3 C11 1.457(9) .
N4 C13 1.337(9) .
N4 C14 1.344(8) .
N4 C15 1.485(8) .
N5 C20 1.348(9) .
N5 C19 1.362(9) .
N6 C21 1.328(7) .
N6 C25 1.330(8) .
C1 C2 1.332(13) .
C2 C3 1.393(14) .
C3 C4 1.330(12) .
C4 C5 1.393(10) .
C5 C6 1.487(8) .
C6 C7 1.380(9) .
C7 C8 1.387(10) .
C8 C9 1.376(10) .
C9 C10 1.351(9) .
C9 C11 1.522(9) .
C12 C13 1.387(10) .
C15 C16 1.515(9) .
C16 C20 1.372(12) .
C16 C17 1.387(9) .
C17 C18 1.356(9) .
C18 C19 1.372(9) .
C18 Br 2.352(9) 7_456
C19 C21 1.492(8) .
C21 C22 1.380(9) .
C22 C23 1.368(10) .
C23 C24 1.374(10) .
C24 C25 1.379(10) .

loop_
_platon_squeeze_void_nr
_platon_squeeze_void_average_x
_platon_squeeze_void_average_y
_platon_squeeze_void_average_z
_platon_squeeze_void_volume
_platon_squeeze_void_count_electrons
_platon_squeeze_void_content
1 0.000 0.000 -0.009 304 133 ' '
2 0.500 0.500 -0.008 304 133 ' '
